data_2107087
loop_
_publ_author_name
'Marezio, M.'
'Remeika, J.P.'
'Dernier, P.D.'

_publ_section_title
;
 The Crystal Chemistry of the Rare Earth Orthoferrites
;
_journal_name_full 'Acta Crystallographica B (24,1968-38,1982)'
_journal_page_first 2008
_journal_page_last 2022
_journal_volume 26
_journal_year 1970
_chemical_formula_sum 'Er Fe O3'
_space_group_IT_number 62
_symmetry_space_group_name_Hall '-P 2c 2ab'
_symmetry_space_group_name_H-M 'P b n m'
_cell_angle_alpha 90
_cell_angle_beta 90
_cell_angle_gamma 90
_cell_formula_units_Z 4
_cell_length_a 5.263
_cell_length_b 5.582
_cell_length_c 7.591
_cell_volume 223.009
_citation_journal_id_ASTM ACBCAR
_cod_data_source_file Marezio_ACBCAR_1970_1758.cif
_cod_data_source_block Er1Fe1O3
_cod_original_cell_volume 223.0089
_cod_original_sg_symbol_Hall '-P 2ac 2n (z,x,y)'
_cod_original_formula_sum 'Er1 Fe1 O3'
_cod_database_code 2107087

loop_
_symmetry_equiv_pos_as_xyz
x,y,z
x+1/2,-y+1/2,-z
-x+1/2,y+1/2,-z+1/2
-x,-y,z+1/2
-x,-y,-z
-x-1/2,y-1/2,z
x-1/2,-y-1/2,z-1/2
x,y,-z-1/2

loop_
_atom_site_label
_atom_site_type_symbol
_atom_site_fract_x
_atom_site_fract_y
_atom_site_fract_z
_atom_site_occupancy
_atom_site_U_iso_or_equiv
O1 O-2 0.1137 0.4594 0.25 1 0.0
O2 O-2 0.691 0.3059 0.0573 1 0.0
Fe1 Fe+3 0 0.5 0 1 0.0
Er1 Er+3 0.98155 0.06913 0.25 1 0.0
